data_2014112
loop_
_publ_author_name
'Guo Ming-Lin'

_publ_section_title
;
 1-Methylpiperazine-1,4-diium 4-nitrophthalate(2--) 4-nitrophthalic
 acid monohydrate
;
_journal_issue 9
_journal_name_full 'Acta Crystallographica Section C'
_journal_page_first o690
_journal_page_last o692
_journal_paper_doi 10.1107/S0108270104018207
_journal_volume 60
_journal_year 2004
_chemical_formula_iupac 'C5 H14 N2 2+, C8 H3 N O6 2-, C8 H5 N O6, H2 O'
_chemical_formula_moiety 'C5 H14 N2 2+, C8 H3 N O6 2-, C8 H5 N O6, H2 O'
_chemical_formula_sum 'C21 H24 N4 O13'
_chemical_formula_weight 540.44
_chemical_name_systematic
;
1-Methylpiperazine-1,4-diium 4-nitrophthalate(2-) 4-nitrophthalic acid
monohydrate
;
_space_group_IT_number 4
_symmetry_cell_setting monoclinic
_symmetry_space_group_name_Hall 'P 2yb'
_symmetry_space_group_name_H-M 'P 1 21 1'
_atom_sites_solution_hydrogens geom
_atom_sites_solution_primary direct
_atom_sites_solution_secondary difmap
_audit_creation_method SHELXL-97
_cell_angle_alpha 90.00
_cell_angle_beta 99.273(5)
_cell_angle_gamma 90.00
_cell_formula_units_Z 2
_cell_length_a 7.882(2)
_cell_length_b 12.050(3)
_cell_length_c 12.602(4)
_cell_measurement_reflns_used 997
_cell_measurement_temperature 293(2)
_cell_measurement_theta_max 25.58
_cell_measurement_theta_min 3.31
_cell_volume 1181.3(6)
_computing_cell_refinement SMART
_computing_data_collection 'SMART (Bruker 1997)'
_computing_data_reduction 'SAINT (Bruker 1997)'
_computing_molecular_graphics SHELXTL
_computing_publication_material SHELXTL
_computing_structure_refinement SHELXTL
_computing_structure_solution 'SHELXTL (Sheldrick, 2001)'
_diffrn_ambient_temperature 293(2)
_diffrn_measured_fraction_theta_full 0.997
_diffrn_measured_fraction_theta_max 0.997
_diffrn_measurement_device_type 'Bruker SMART CCD area-detector'
_diffrn_measurement_method '\f and \w'
_diffrn_radiation_monochromator graphite
_diffrn_radiation_source 'fine-focus sealed tube'
_diffrn_radiation_type MoK\a
_diffrn_radiation_wavelength 0.71073
_diffrn_reflns_av_R_equivalents 0.0284
_diffrn_reflns_av_sigmaI/netI 0.0320
_diffrn_reflns_limit_h_max 9
_diffrn_reflns_limit_h_min -9
_diffrn_reflns_limit_k_max 15
_diffrn_reflns_limit_k_min -11
_diffrn_reflns_limit_l_max 15
_diffrn_reflns_limit_l_min -13
_diffrn_reflns_number 6800
_diffrn_reflns_theta_full 26.37
_diffrn_reflns_theta_max 26.37
_diffrn_reflns_theta_min 1.64
_diffrn_standards_decay_% 0
_diffrn_standards_number 0
_exptl_absorpt_coefficient_mu 0.128
_exptl_absorpt_correction_T_max 0.990
_exptl_absorpt_correction_T_min 0.975
_exptl_absorpt_correction_type multi-scan
_exptl_absorpt_process_details '(SADABS; Sheldrick, 1996)'
_exptl_crystal_colour Colorless
_exptl_crystal_density_diffrn 1.519
_exptl_crystal_density_method 'not measured'
_exptl_crystal_description Plate
_exptl_crystal_F_000 564
_exptl_crystal_size_max 0.18
_exptl_crystal_size_mid 0.16
_exptl_crystal_size_min 0.10
_refine_diff_density_max 0.209
_refine_diff_density_min -0.163
_refine_ls_abs_structure_details 'Flack H D (1983)'
_refine_ls_extinction_method none
_refine_ls_goodness_of_fit_ref 1.053
_refine_ls_hydrogen_treatment constr
_refine_ls_matrix_type full
_refine_ls_number_parameters 346
_refine_ls_number_reflns 2514
_refine_ls_number_restraints 1
_refine_ls_restrained_S_all 1.052
_refine_ls_R_factor_all 0.0483
_refine_ls_R_factor_gt 0.0366
_refine_ls_shift/su_max 0.001
_refine_ls_shift/su_mean 0.000
_refine_ls_structure_factor_coef Fsqd
_refine_ls_weighting_details 'calc w=1/[\s^2^(Fo^2^)+(0.0403P)^2^+0.3064P] where P=(Fo^2^+2Fc^2^)/3'
_refine_ls_weighting_scheme calc
_refine_ls_wR_factor_gt 0.0818
_refine_ls_wR_factor_ref 0.0904
_reflns_number_gt 2127
_reflns_number_total 2514
_reflns_threshold_expression I>2\s(I)
_cod_data_source_file de1248.cif
_cod_data_source_block I
_cod_depositor_comments
;
The following automatic conversions were performed:

'_exptl_absorpt_correction_type' value 'MULTI-SCAN' changed to
'multi-scan' according to
/home/saulius/struct/CIF-dictionaries/cif_core.dic dictionary named
'cif_core.dic' version 2.4.1 from 2010-06-29.

Automatic conversion script
Id: cif_fix_values 1715 2011-07-08 13:25:40Z adriana 
;
_cod_original_sg_symbol_H-M 'P 21'
_cod_database_code 2014112
_cod_database_fobs_code 2014112

loop_
_symmetry_equiv_pos_as_xyz
'x, y, z'
'-x, y+1/2, -z'

loop_
_atom_site_label
_atom_site_fract_x
_atom_site_fract_y
_atom_site_fract_z
_atom_site_U_iso_or_equiv
_atom_site_adp_type
_atom_site_calc_flag
_atom_site_refinement_flags
_atom_site_occupancy
_atom_site_disorder_assembly
_atom_site_disorder_group
_atom_site_type_symbol
N1 0.1233(4) 0.3547(3) 0.6614(2) 0.0541(8) Uani d . 1 . . N
N2 0.4103(4) 0.8937(3) 0.6566(2) 0.0504(8) Uani d . 1 . . N
N3 0.4062(3) 0.1911(2) 1.00073(19) 0.0349(6) Uani d . 1 . . N
H3 0.3862 0.1433 1.0533 0.042 Uiso calc R 1 . . H
N4 0.7599(3) 0.1399(2) 0.9869(2) 0.0378(6) Uani d . 1 . . N
H4A 0.8574 0.1015 1.0080 0.045 Uiso calc R 1 . . H
H4B 0.7788 0.1878 0.9352 0.045 Uiso calc R 1 . . H
O1 0.0471(3) 0.57654(18) 0.18987(18) 0.0443(6) Uani d . 1 . . O
H1 0.1176 0.6008 0.2395 0.053 Uiso calc R 1 . . H
O2 -0.1122(4) 0.4293(2) 0.1566(2) 0.0618(8) Uani d . 1 . . O
O3 0.2337(4) 0.3215(2) 0.2087(2) 0.0724(9) Uani d . 1 . . O
O4 0.1703(4) 0.1751(2) 0.3001(2) 0.0630(8) Uani d . 1 . . O
H4 0.2220 0.1420 0.2583 0.076 Uiso calc R 1 . . H
O5 0.2059(5) 0.2688(3) 0.6838(2) 0.0758(10) Uani d . 1 . . O
O6 0.0658(4) 0.4114(3) 0.7267(2) 0.0805(10) Uani d . 1 . . O
O7 0.3406(3) 1.0687(2) 0.17533(19) 0.0480(6) Uani d . 1 . . O
O8 0.5550(3) 0.9524(2) 0.1699(2) 0.0553(7) Uani d . 1 . . O
O9 0.2537(3) 0.80318(18) 0.18081(16) 0.0431(6) Uani d . 1 . . O
O10 0.2350(4) 0.6908(2) 0.3174(2) 0.0603(8) Uani d . 1 . . O
O11 0.3649(4) 0.8008(3) 0.6795(2) 0.0687(8) Uani d . 1 . . O
O12 0.4435(4) 0.9692(3) 0.7214(2) 0.0789(10) Uani d . 1 . . O
C1 0.0305(4) 0.4521(2) 0.3351(2) 0.0324(6) Uani d . 1 . . C
C2 0.1091(4) 0.3508(3) 0.3643(2) 0.0338(7) Uani d . 1 . . C
C3 0.1412(4) 0.3195(3) 0.4720(3) 0.0388(7) Uani d . 1 . . C
H3A 0.1946 0.2522 0.4923 0.047 Uiso calc R 1 . . H
C4 0.0928(4) 0.3893(3) 0.5477(3) 0.0391(7) Uani d . 1 . . C
C5 0.0143(4) 0.4900(3) 0.5215(3) 0.0432(8) Uani d . 1 . . C
H5 -0.0171 0.5359 0.5744 0.052 Uiso calc R 1 . . H
C6 -0.0165(4) 0.5210(3) 0.4143(3) 0.0407(8) Uani d . 1 . . C
H6 -0.0692 0.5887 0.3950 0.049 Uiso calc R 1 . . H
C7 -0.0143(4) 0.4868(3) 0.2182(2) 0.0346(7) Uani d . 1 . . C
C8 0.1757(4) 0.2811(3) 0.2822(2) 0.0374(7) Uani d . 1 . . C
C9 0.4357(4) 0.9616(2) 0.3301(2) 0.0291(6) Uani d . 1 . . C
C10 0.3607(4) 0.8639(2) 0.3583(2) 0.0269(6) Uani d . 1 . . C
C11 0.3568(4) 0.8416(3) 0.4664(2) 0.0322(6) Uani d . 1 . . C
H11 0.3086 0.7759 0.4864 0.039 Uiso calc R 1 . . H
C12 0.4248(4) 0.9172(3) 0.5433(2) 0.0376(7) Uani d . 1 . . C
C13 0.5005(5) 1.0138(3) 0.5180(3) 0.0450(8) Uani d . 1 . . C
H13 0.5467 1.0635 0.5714 0.054 Uiso calc R 1 . . H
C14 0.5065(4) 1.0354(3) 0.4108(3) 0.0427(8) Uani d . 1 . . C
H14 0.5586 1.1002 0.3921 0.051 Uiso calc R 1 . . H
C15 0.4460(4) 0.9935(2) 0.2150(2) 0.0319(7) Uani d . 1 . . C
C16 0.2780(4) 0.7821(2) 0.2760(2) 0.0303(6) Uani d . 1 . . C
C17 0.4536(4) 0.1247(3) 0.9105(2) 0.0396(8) Uani d . 1 . . C
H17A 0.4653 0.1738 0.8511 0.048 Uiso calc R 1 . . H
H17B 0.3621 0.0724 0.8858 0.048 Uiso calc R 1 . . H
C18 0.6193(4) 0.0622(3) 0.9432(3) 0.0410(8) Uani d . 1 . . C
H18A 0.6044 0.0074 0.9973 0.049 Uiso calc R 1 . . H
H18B 0.6496 0.0236 0.8814 0.049 Uiso calc R 1 . . H
C19 0.7140(4) 0.2025(3) 1.0797(3) 0.0399(8) Uani d . 1 . . C
H19A 0.8059 0.2537 1.1067 0.048 Uiso calc R 1 . . H
H19B 0.6999 0.1514 1.1371 0.048 Uiso calc R 1 . . H
C20 0.5507(4) 0.2656(3) 1.0464(2) 0.0372(7) Uani d . 1 . . C
H20A 0.5206 0.3043 1.1083 0.045 Uiso calc R 1 . . H
H20B 0.5682 0.3207 0.9931 0.045 Uiso calc R 1 . . H
C21 0.2446(5) 0.2550(3) 0.9642(3) 0.0461(8) Uani d . 1 . . C
H21A 0.2122 0.2944 1.0241 0.069 Uiso calc R 1 . . H
H21B 0.1543 0.2047 0.9355 0.069 Uiso calc R 1 . . H
H21C 0.2636 0.3070 0.9096 0.069 Uiso calc R 1 . . H
O13 0.0129(4) 0.9875(3) 0.0404(2) 0.0713(9) Uani d . 1 . . O
H13A 0.0731 0.9610 0.0967 0.107 Uiso d R 1 . . H
H13B 0.0479 0.9632 -0.0156 0.107 Uiso d R 1 . . H

loop_
_atom_site_aniso_label
_atom_site_aniso_U_11
_atom_site_aniso_U_22
_atom_site_aniso_U_33
_atom_site_aniso_U_12
_atom_site_aniso_U_13
_atom_site_aniso_U_23
N1 0.0573(19) 0.072(2) 0.0319(16) -0.0199(18) 0.0049(14) 0.0022(16)
N2 0.062(2) 0.064(2) 0.0242(15) 0.0119(16) 0.0029(13) -0.0059(14)
N3 0.0456(15) 0.0340(14) 0.0263(13) -0.0066(12) 0.0092(11) 0.0029(11)
N4 0.0427(15) 0.0389(14) 0.0325(14) -0.0049(12) 0.0083(11) 0.0029(12)
O1 0.0667(16) 0.0338(12) 0.0290(12) -0.0162(11) -0.0024(11) -0.0004(10)
O2 0.0852(19) 0.0509(15) 0.0430(14) -0.0340(15) -0.0088(13) 0.0005(12)
O3 0.118(3) 0.0521(16) 0.0605(18) 0.0059(17) 0.0555(18) 0.0024(14)
O4 0.101(2) 0.0396(15) 0.0595(18) 0.0210(14) 0.0450(16) 0.0083(13)
O5 0.114(3) 0.063(2) 0.0439(16) -0.011(2) -0.0054(16) 0.0122(14)
O6 0.076(2) 0.136(3) 0.0330(14) 0.001(2) 0.0183(14) -0.0100(18)
O7 0.0705(17) 0.0411(13) 0.0359(13) 0.0198(12) 0.0188(11) 0.0110(10)
O8 0.0611(15) 0.0567(16) 0.0557(16) 0.0181(13) 0.0326(12) 0.0125(13)
O9 0.0697(16) 0.0386(13) 0.0213(10) -0.0088(11) 0.0080(10) -0.0044(9)
O10 0.095(2) 0.0411(14) 0.0369(14) -0.0322(14) -0.0131(13) 0.0118(11)
O11 0.107(2) 0.066(2) 0.0347(14) 0.0015(18) 0.0163(14) 0.0061(14)
O12 0.113(3) 0.088(2) 0.0326(15) -0.004(2) 0.0030(14) -0.0261(15)
C1 0.0332(15) 0.0317(15) 0.0333(16) -0.0092(13) 0.0081(12) 0.0003(13)
C2 0.0327(15) 0.0359(17) 0.0338(15) -0.0034(13) 0.0081(12) 0.0024(13)
C3 0.0383(17) 0.0414(18) 0.0376(17) -0.0041(14) 0.0088(13) 0.0096(14)
C4 0.0412(18) 0.0485(19) 0.0286(16) -0.0150(15) 0.0086(13) 0.0016(14)
C5 0.052(2) 0.0451(19) 0.0357(18) -0.0098(17) 0.0172(15) -0.0120(15)
C6 0.049(2) 0.0336(17) 0.0423(18) -0.0033(15) 0.0156(15) -0.0043(15)
C7 0.0424(17) 0.0275(16) 0.0334(16) -0.0048(14) 0.0051(13) -0.0011(13)
C8 0.0440(18) 0.0393(18) 0.0299(15) 0.0034(14) 0.0091(13) 0.0037(14)
C9 0.0294(14) 0.0281(15) 0.0303(15) 0.0042(12) 0.0060(11) -0.0006(12)
C10 0.0319(14) 0.0254(14) 0.0231(13) 0.0035(12) 0.0039(11) -0.0002(11)
C11 0.0368(16) 0.0340(16) 0.0258(14) 0.0023(13) 0.0046(11) 0.0009(13)
C12 0.0408(18) 0.0447(18) 0.0257(15) 0.0097(15) 0.0001(13) -0.0048(14)
C13 0.053(2) 0.0406(19) 0.0369(19) 0.0001(16) -0.0066(15) -0.0145(15)
C14 0.049(2) 0.0325(16) 0.045(2) -0.0090(15) 0.0034(15) -0.0052(15)
C15 0.0406(17) 0.0231(14) 0.0339(16) -0.0023(13) 0.0117(13) 0.0015(12)
C16 0.0349(16) 0.0275(15) 0.0284(15) -0.0007(13) 0.0052(12) 0.0007(12)
C17 0.0491(19) 0.0432(18) 0.0269(16) -0.0124(15) 0.0070(13) -0.0091(14)
C18 0.0513(19) 0.0370(18) 0.0356(18) -0.0079(15) 0.0096(15) -0.0079(14)
C19 0.053(2) 0.0366(18) 0.0290(16) -0.0085(16) 0.0018(13) -0.0034(14)
C20 0.055(2) 0.0296(16) 0.0274(15) -0.0075(15) 0.0089(13) -0.0049(13)
C21 0.051(2) 0.051(2) 0.0370(18) 0.0034(16) 0.0099(15) 0.0036(16)
O13 0.079(2) 0.090(2) 0.0412(15) 0.0265(18) -0.0003(14) 0.0092(15)

loop_
_atom_type_symbol
_atom_type_description
_atom_type_scat_dispersion_real
_atom_type_scat_dispersion_imag
_atom_type_scat_source
C C 0.0033 0.0000 'International Tables Vol C Tables 4.2.6.8 and 6.1.1.4'
H H 0.0000 0.0000 'International Tables Vol C Tables 4.2.6.8 and 6.1.1.4'
N N 0.0061 0.0000 'International Tables Vol C Tables 4.2.6.8 and 6.1.1.4'
O O 0.0106 0.0000 'International Tables Vol C Tables 4.2.6.8 and 6.1.1.4'

loop_
_geom_angle_atom_site_label_1
_geom_angle_atom_site_label_2
_geom_angle_atom_site_label_3
_geom_angle
_geom_angle_publ_flag
O6 N1 O5 124.1(3) yes
O6 N1 C4 118.7(4) ?
O5 N1 C4 117.2(3) ?
O12 N2 O11 124.2(3) yes
O12 N2 C12 117.5(3) ?
O11 N2 C12 118.3(3) ?
C17 N3 C20 110.5(2) ?
C17 N3 C21 110.3(2) ?
C20 N3 C21 111.6(3) ?
C17 N3 H3 108.1 ?
C20 N3 H3 108.1 ?
C21 N3 H3 108.1 ?
C19 N4 C18 110.5(2) ?
C19 N4 H4A 109.6 ?
C18 N4 H4A 109.6 ?
C19 N4 H4B 109.6 ?
C18 N4 H4B 109.6 ?
H4A N4 H4B 108.1 ?
C7 O1 H1 109.5 ?
C8 O4 H4 109.5 ?
C2 C1 C6 119.5(3) ?
C2 C1 C7 121.5(3) ?
C6 C1 C7 119.0(3) ?
C1 C2 C3 119.9(3) ?
C1 C2 C8 120.1(3) ?
C3 C2 C8 119.6(3) ?
C4 C3 C2 119.0(3) ?
C4 C3 H3A 120.5 ?
C2 C3 H3A 120.5 ?
C3 C4 C5 122.5(3) ?
C3 C4 N1 118.9(3) ?
C5 C4 N1 118.6(3) ?
C4 C5 C6 118.2(3) ?
C4 C5 H5 120.9 ?
C6 C5 H5 120.9 ?
C5 C6 C1 120.9(3) ?
C5 C6 H6 119.6 ?
C1 C6 H6 119.6 ?
O2 C7 O1 122.7(3) yes
O2 C7 C1 119.1(3) ?
O1 C7 C1 118.2(3) ?
O3 C8 O4 124.0(3) yes
O3 C8 C2 121.8(3) ?
O4 C8 C2 114.1(3) ?
C10 C9 C14 119.3(3) ?
C10 C9 C15 123.4(3) ?
C14 C9 C15 117.3(3) ?
C9 C10 C11 119.4(3) ?
C9 C10 C16 122.3(2) ?
C11 C10 C16 118.2(3) ?
C12 C11 C10 119.6(3) ?
C12 C11 H11 120.2 ?
C10 C11 H11 120.2 ?
C13 C12 C11 122.3(3) ?
C13 C12 N2 119.5(3) ?
C11 C12 N2 118.2(3) ?
C12 C13 C14 118.2(3) ?
C12 C13 H13 120.9 ?
C14 C13 H13 120.9 ?
C13 C14 C9 121.1(3) ?
C13 C14 H14 119.4 ?
C9 C14 H14 119.4 ?
O8 C15 O7 125.0(3) yes
O8 C15 C9 119.8(3) ?
O7 C15 C9 115.0(3) ?
O9 C16 O10 124.9(3) yes
O9 C16 C10 121.9(3) ?
O10 C16 C10 113.2(2) ?
N3 C17 C18 111.9(3) ?
N3 C17 H17A 109.2 ?
C18 C17 H17A 109.2 ?
N3 C17 H17B 109.2 ?
C18 C17 H17B 109.2 ?
H17A C17 H17B 107.9 ?
N4 C18 C17 110.4(3) ?
N4 C18 H18A 109.6 ?
C17 C18 H18A 109.6 ?
N4 C18 H18B 109.6 ?
C17 C18 H18B 109.6 ?
H18A C18 H18B 108.1 ?
N4 C19 C20 110.2(3) ?
N4 C19 H19A 109.6 ?
C20 C19 H19A 109.6 ?
N4 C19 H19B 109.6 ?
C20 C19 H19B 109.6 ?
H19A C19 H19B 108.1 ?
N3 C20 C19 111.8(3) ?
N3 C20 H20A 109.3 ?
C19 C20 H20A 109.3 ?
N3 C20 H20B 109.3 ?
C19 C20 H20B 109.3 ?
H20A C20 H20B 107.9 ?
N3 C21 H21A 109.5 ?
N3 C21 H21B 109.5 ?
H21A C21 H21B 109.5 ?
N3 C21 H21C 109.5 ?
H21A C21 H21C 109.5 ?
H21B C21 H21C 109.5 ?
H13A O13 H13B 110.6 ?

loop_
_geom_bond_atom_site_label_1
_geom_bond_atom_site_label_2
_geom_bond_site_symmetry_2
_geom_bond_distance
_geom_bond_publ_flag
N1 O6 . 1.213(5) yes
N1 O5 . 1.231(5) yes
N1 C4 . 1.473(4) ?
N2 O12 . 1.223(4) yes
N2 O11 . 1.225(4) yes
N2 C12 . 1.477(4) ?
N3 C17 . 1.486(4) ?
N3 C20 . 1.491(4) ?
N3 C21 . 1.497(4) ?
N3 H3 . 0.9100 ?
N4 C19 . 1.484(4) ?
N4 C18 . 1.488(4) ?
N4 H4A . 0.9000 ?
N4 H4B . 0.9000 ?
O1 C7 . 1.259(4) yes
O1 H1 . 0.8200 ?
O2 C7 . 1.219(4) yes
O3 C8 . 1.200(4) yes
O4 C8 . 1.299(4) yes
O4 H4 . 0.8200 ?
O7 C15 . 1.276(4) yes
O8 C15 . 1.210(4) yes
O9 C16 . 1.211(3) yes
O10 C16 . 1.286(4) yes
C1 C2 . 1.391(4) ?
C1 C6 . 1.393(4) ?
C1 C7 . 1.517(4) ?
C2 C3 . 1.393(4) ?
C2 C8 . 1.492(4) ?
C3 C4 . 1.371(5) ?
C3 H3A . 0.9300 ?
C4 C5 . 1.378(5) ?
C5 C6 . 1.384(5) ?
C5 H5 . 0.9300 ?
C6 H6 . 0.9300 ?
C9 C10 . 1.389(4) ?
C9 C14 . 1.398(4) ?
C9 C15 . 1.515(4) ?
C10 C11 . 1.393(4) ?
C10 C16 . 1.502(4) ?
C11 C12 . 1.375(4) ?
C11 H11 . 0.9300 ?
C12 C13 . 1.368(5) ?
C13 C14 . 1.385(5) ?
C13 H13 . 0.9300 ?
C14 H14 . 0.9300 ?
C17 C18 . 1.507(5) ?
C17 H17A . 0.9700 ?
C17 H17B . 0.9700 ?
C18 H18A . 0.9700 ?
C18 H18B . 0.9700 ?
C19 C20 . 1.496(5) ?
C19 H19A . 0.9700 ?
C19 H19B . 0.9700 ?
C20 H20A . 0.9700 ?
C20 H20B . 0.9700 ?
C21 H21A . 0.9600 ?
C21 H21B . 0.9600 ?
C21 H21C . 0.9600 ?
O13 H13A . 0.8499 ?
O13 H13B . 0.8500 ?

loop_
_geom_hbond_atom_site_label_D
_geom_hbond_atom_site_label_H
_geom_hbond_atom_site_label_A
_geom_hbond_site_symmetry_A
_geom_hbond_distance_DH
_geom_hbond_distance_HA
_geom_hbond_distance_DA
_geom_hbond_angle_DHA
N3 H3 O7 1_546 0.91 1.87 2.766(3) 170
N4 H4A O13 1_646 0.90 1.84 2.715(4) 163
N4 H4B O9 2_646 0.90 2.00 2.877(3) 163
O1 H1 O10 . 0.82 1.65 2.430(3) 160
O4 H4 O7 1_545 0.82 1.75 2.569(3) 177
O13 H13A O9 . 0.85 2.51 3.253(4) 147
O13 H13A O7 . 0.85 2.54 3.017(4) 117
O13 H13B O2 2 0.85 1.97 2.810(4) 171
O13 H13B O1 2 0.85 2.59 3.058(4) 116
C6 H6 O5 2_556 0.93 2.55 3.476(5) 172
C11 H11 O10 . 0.93 2.35 2.677(4) 100
C13 H13 O10 2_656 0.93 2.55 3.436(4) 159
C17 H17B O12 1_545 0.97 2.58 3.022(4) 108
C18 H18A O8 1_546 0.97 2.37 3.262(4) 153
C18 H18B O12 1_545 0.97 2.46 3.121(4) 125
C19 H19A O2 1_656 0.97 2.27 3.140(4) 148
C21 H21A O3 1_556 0.96 2.33 3.198(5) 150
C21 H21B O1 2_546 0.96 2.57 3.499(5) 164
C21 H21C O8 2_646 0.96 2.57 3.445(4) 153

loop_
_geom_torsion_atom_site_label_1
_geom_torsion_atom_site_label_2
_geom_torsion_atom_site_label_3
_geom_torsion_atom_site_label_4
_geom_torsion
_geom_torsion_publ_flag
C6 C1 C2 C3 -0.5(4) ?
C7 C1 C2 C3 -177.1(3) ?
C6 C1 C2 C8 -174.0(3) ?
C7 C1 C2 C8 9.4(4) yes
C1 C2 C3 C4 0.6(4) ?
C8 C2 C3 C4 174.2(3) ?
C2 C3 C4 C5 -0.4(5) ?
C2 C3 C4 N1 178.6(3) ?
O6 N1 C4 C3 -173.0(3) ?
O5 N1 C4 C3 6.6(5) ?
O6 N1 C4 C5 6.1(5) ?
O5 N1 C4 C5 -174.3(3) ?
C3 C4 C5 C6 0.1(5) ?
N1 C4 C5 C6 -178.9(3) ?
C4 C5 C6 C1 0.0(5) ?
C2 C1 C6 C5 0.1(5) ?
C7 C1 C6 C5 176.8(3) ?
C2 C1 C7 O2 59.7(4) yes
C6 C1 C7 O2 -116.9(4) ?
C2 C1 C7 O1 -122.7(3) yes
C6 C1 C7 O1 60.7(4) ?
C1 C2 C8 O3 33.1(5) yes
C3 C2 C8 O3 -140.5(4) ?
C1 C2 C8 O4 -149.2(3) yes
C3 C2 C8 O4 37.2(4) ?
C14 C9 C10 C11 0.3(4) ?
C15 C9 C10 C11 -179.9(3) ?
C14 C9 C10 C16 178.4(3) ?
C15 C9 C10 C16 -1.8(4) yes
C9 C10 C11 C12 1.0(4) ?
C16 C10 C11 C12 -177.2(3) ?
C10 C11 C12 C13 -1.5(5) ?
C10 C11 C12 N2 176.8(3) ?
O12 N2 C12 C13 10.8(5) ?
O11 N2 C12 C13 -169.8(3) ?
O12 N2 C12 C11 -167.6(3) ?
O11 N2 C12 C11 11.8(5) ?
C11 C12 C13 C14 0.7(5) ?
N2 C12 C13 C14 -177.7(3) ?
C12 C13 C14 C9 0.7(5) ?
C10 C9 C14 C13 -1.2(5) ?
C15 C9 C14 C13 179.0(3) ?
C10 C9 C15 O8 -79.1(4) yes
C14 C9 C15 O8 100.7(4) ?
C10 C9 C15 O7 104.7(3) yes
C14 C9 C15 O7 -75.5(4) ?
C9 C10 C16 O9 -9.2(4) yes
C11 C10 C16 O9 168.9(3) ?
C9 C10 C16 O10 171.8(3) yes
C11 C10 C16 O10 -10.0(4) ?
C20 N3 C17 C18 54.1(3) ?
C21 N3 C17 C18 178.0(3) ?
C19 N4 C18 C17 57.6(3) ?
N3 C17 C18 N4 -55.9(3) ?
C18 N4 C19 C20 -58.4(3) ?
C17 N3 C20 C19 -55.0(3) ?
C21 N3 C20 C19 -178.1(3) ?
N4 C19 C20 N3 57.3(3) ?

loop_
_cod_related_entry_id
_cod_related_entry_database
_cod_related_entry_code
1 ChemSpider 21134122
